data_1520426
loop_
_publ_author_name
'Spencer, John'
'Patel, Hiren'
'Callear, Samantha K.'
'Hursthouse, Michael B.'

_publ_section_title
;
 C20H17FeNO
;
_journal_name_full 'Crystal Structure Report Archive'
_journal_page_first 648
_journal_year 2009
_chemical_formula_sum 'C20 H17 Fe N O'
_chemical_formula_weight 343.20
_space_group_IT_number 61
_symmetry_cell_setting orthorhombic
_symmetry_space_group_name_Hall '-P 2ac 2ab'
_symmetry_space_group_name_H-M 'P b c a'
_atom_sites_solution_hydrogens geom
_atom_sites_solution_primary direct
_atom_sites_solution_secondary difmap
_cell_angle_alpha 90.00
_cell_angle_beta 90.00
_cell_angle_gamma 90.00
_cell_formula_units_Z 8
_cell_length_a 17.4825(5)
_cell_length_b 7.3420(2)
_cell_length_c 23.1152(7)
_cell_measurement_reflns_used 21471
_cell_measurement_temperature 120(2)
_cell_measurement_theta_max 27.48
_cell_measurement_theta_min 2.91
_cell_volume 2966.99(15)
_computing_cell_refinement 'DENZO (Otwinowski & Minor, 1997) & COLLECT (Hooft, R.W.W., 1998)'
_computing_data_collection 'COLLECT (Hooft, R.W.W., 1998)'
_computing_data_reduction 'DENZO (Otwinowski & Minor, 1997) & COLLECT (Hooft, R.W.W., 1998)'
_computing_structure_refinement 'SHELXL-97 (Sheldrick, 2008)'
_diffrn_ambient_temperature 120(2)
_diffrn_measured_fraction_theta_full 0.999
_diffrn_measured_fraction_theta_max 0.999
_diffrn_measurement_device_type 'Bruker-Nonius APEX II CCD camera on \k-goniostat'
_diffrn_measurement_method '\f & \w scans'
_diffrn_radiation_monochromator '10cm confocal mirrors'
_diffrn_radiation_source 'Bruker-Nonius FR591 rotating anode'
_diffrn_radiation_type MoK\a
_diffrn_radiation_wavelength 0.71073
_diffrn_reflns_av_R_equivalents 0.1137
_diffrn_reflns_av_sigmaI/netI 0.0806
_diffrn_reflns_limit_h_max 22
_diffrn_reflns_limit_h_min -20
_diffrn_reflns_limit_k_max 9
_diffrn_reflns_limit_k_min -9
_diffrn_reflns_limit_l_max 29
_diffrn_reflns_limit_l_min -30
_diffrn_reflns_number 22133
_diffrn_reflns_theta_full 27.48
_diffrn_reflns_theta_max 27.48
_diffrn_reflns_theta_min 2.92
_exptl_absorpt_coefficient_mu 1.020
_exptl_absorpt_correction_T_max 0.9899
_exptl_absorpt_correction_T_min 0.7774
_exptl_absorpt_correction_type multi-scan
_exptl_absorpt_process_details 'SADABS 2007/2 (Sheldrick, G.M., 2007)'
_exptl_crystal_colour red
_exptl_crystal_density_diffrn 1.537
_exptl_crystal_density_method 'not measured'
_exptl_crystal_description needle
_exptl_crystal_F_000 1424
_exptl_crystal_size_max 0.26
_exptl_crystal_size_mid 0.02
_exptl_crystal_size_min 0.01
_refine_diff_density_max 0.599
_refine_diff_density_min -0.596
_refine_diff_density_rms 0.133
_refine_ls_extinction_method none
_refine_ls_goodness_of_fit_ref 1.153
_refine_ls_hydrogen_treatment constr
_refine_ls_matrix_type full
_refine_ls_number_parameters 209
_refine_ls_number_reflns 3408
_refine_ls_number_restraints 0
_refine_ls_restrained_S_all 1.153
_refine_ls_R_factor_all 0.1399
_refine_ls_R_factor_gt 0.0871
_refine_ls_shift/su_max 0.000
_refine_ls_shift/su_mean 0.000
_refine_ls_structure_factor_coef Fsqd
_refine_ls_weighting_details 'calc w=1/[\s^2^(Fo^2^)+(0.0000P)^2^+24.7555P] where P=(Fo^2^+2Fc^2^)/3'
_refine_ls_weighting_scheme calc
_refine_ls_wR_factor_gt 0.1426
_refine_ls_wR_factor_ref 0.1661
_reflns_number_gt 2262
_reflns_number_total 3408
_reflns_threshold_expression >2\s(I)
_cod_data_source_file eCrystal-648.cif
_cod_data_source_block platon
_cod_depositor_comments
;
Citation :
Spencer, John and Patel, Hiren and Callear, Samantha K. and 
Hursthouse, Michael B. (2009) 
University of Southampton, Crystal Structure Report Archive. 
(doi:10.5258/ecrystals/648)

More at:
http://ecrystals.chem.soton.ac.uk/648/
;
_cod_original_sg_symbol_H-M Pbca
_cod_database_code 1520426

loop_
_symmetry_equiv_pos_as_xyz
'x, y, z'
'-x+1/2, -y, z+1/2'
'x+1/2, -y+1/2, -z'
'-x, y+1/2, -z+1/2'
'-x, -y, -z'
'x-1/2, y, -z-1/2'
'-x-1/2, y-1/2, z'
'x, -y-1/2, z-1/2'

loop_
_atom_site_label
_atom_site_type_symbol
_atom_site_fract_x
_atom_site_fract_y
_atom_site_fract_z
_atom_site_U_iso_or_equiv
_atom_site_adp_type
_atom_site_occupancy
_atom_site_symmetry_multiplicity
_atom_site_calc_flag
_atom_site_refinement_flags
_atom_site_disorder_assembly
_atom_site_disorder_group
C1 C 0.3233(3) 0.1128(9) 0.6511(2) 0.0210(13) Uani 1 1 d . . .
H1A H 0.3783 0.1013 0.6585 0.032 Uiso 1 1 calc R . .
H1B H 0.2985 -0.0053 0.6572 0.032 Uiso 1 1 calc R . .
H1C H 0.3014 0.2029 0.6776 0.032 Uiso 1 1 calc R . .
C2 C 0.2392(3) 0.1926(7) 0.5668(2) 0.0137(11) Uani 1 1 d . . .
C3 C 0.1682(3) 0.1579(8) 0.5905(2) 0.0186(12) Uani 1 1 d . . .
H3 H 0.1636 0.1063 0.6280 0.022 Uiso 1 1 calc R . .
C4 C 0.1035(3) 0.2004(8) 0.5579(2) 0.0195(13) Uani 1 1 d . . .
H4 H 0.0542 0.1749 0.5731 0.023 Uiso 1 1 calc R . .
C5 C 0.1102(3) 0.2797(8) 0.5035(2) 0.0211(13) Uani 1 1 d . . .
H5 H 0.0655 0.3118 0.4825 0.025 Uiso 1 1 calc R . .
C6 C 0.1827(3) 0.3122(8) 0.4797(3) 0.0179(12) Uani 1 1 d . . .
H6 H 0.1872 0.3669 0.4426 0.021 Uiso 1 1 calc R . .
C7 C 0.2475(3) 0.2646(8) 0.5103(2) 0.0146(11) Uani 1 1 d . . .
C8 C 0.3303(3) 0.2864(7) 0.5005(2) 0.0136(11) Uani 1 1 d . . .
C9 C 0.3682(3) 0.2336(8) 0.5561(2) 0.0161(11) Uani 1 1 d . . .
C10 C 0.3741(3) 0.3423(7) 0.4565(2) 0.0159(12) Uani 1 1 d . . .
H10 H 0.4270 0.3556 0.4650 0.019 Uiso 1 1 calc R . .
C11 C 0.3520(3) 0.3852(7) 0.3976(2) 0.0133(11) Uani 1 1 d . . .
C12 C 0.2918(3) 0.3096(8) 0.3639(2) 0.0148(11) Uani 1 1 d . . .
H12 H 0.2560 0.2211 0.3768 0.018 Uiso 1 1 calc R . .
C13 C 0.2941(3) 0.3890(8) 0.3076(2) 0.0177(12) Uani 1 1 d . . .
H13 H 0.2598 0.3631 0.2768 0.021 Uiso 1 1 calc R . .
C14 C 0.3561(3) 0.5125(8) 0.3053(3) 0.0204(13) Uani 1 1 d . . .
H14 H 0.3703 0.5849 0.2730 0.024 Uiso 1 1 calc R . .
C15 C 0.3933(3) 0.5094(7) 0.3597(2) 0.0178(12) Uani 1 1 d . . .
H15 H 0.4377 0.5769 0.3698 0.021 Uiso 1 1 calc R . .
C16 C 0.4047(3) -0.0214(7) 0.3216(3) 0.0173(12) Uani 1 1 d . . .
H16 H 0.3702 -0.1071 0.3378 0.021 Uiso 1 1 calc R . .
C17 C 0.4012(3) 0.0513(8) 0.2648(2) 0.0187(12) Uani 1 1 d . . .
H17 H 0.3641 0.0219 0.2363 0.022 Uiso 1 1 calc R . .
C18 C 0.4630(3) 0.1759(8) 0.2579(2) 0.0180(12) Uani 1 1 d . . .
H18 H 0.4741 0.2444 0.2241 0.022 Uiso 1 1 calc R . .
C19 C 0.5050(3) 0.1794(8) 0.3105(2) 0.0180(12) Uani 1 1 d . . .
H19 H 0.5491 0.2511 0.3180 0.022 Uiso 1 1 calc R . .
C20 C 0.4695(3) 0.0570(8) 0.3501(3) 0.0182(12) Uani 1 1 d . . .
H20 H 0.4859 0.0320 0.3885 0.022 Uiso 1 1 calc R . .
Fe1 Fe 0.39369(4) 0.25555(11) 0.32464(3) 0.01278(19) Uani 1 1 d . . .
N1 N 0.3113(3) 0.1711(7) 0.59216(19) 0.0160(10) Uani 1 1 d . . .
O9 O 0.4362(2) 0.2381(6) 0.56874(17) 0.0204(9) Uani 1 1 d . . .

loop_
_atom_site_aniso_label
_atom_site_aniso_U_11
_atom_site_aniso_U_22
_atom_site_aniso_U_33
_atom_site_aniso_U_23
_atom_site_aniso_U_13
_atom_site_aniso_U_12
C1 0.020(3) 0.028(3) 0.015(3) 0.004(2) -0.001(2) 0.001(3)
C2 0.017(3) 0.012(3) 0.011(3) -0.002(2) 0.001(2) 0.002(2)
C3 0.025(3) 0.015(3) 0.015(3) -0.001(2) 0.006(2) 0.003(2)
C4 0.014(3) 0.023(3) 0.021(3) -0.004(2) 0.003(2) 0.000(2)
C5 0.020(3) 0.027(3) 0.017(3) -0.004(2) -0.001(2) -0.001(3)
C6 0.019(3) 0.016(3) 0.019(3) 0.002(2) 0.002(2) 0.005(2)
C7 0.017(2) 0.012(3) 0.015(2) -0.001(2) 0.001(2) -0.002(2)
C8 0.017(3) 0.010(3) 0.014(3) 0.001(2) 0.000(2) 0.002(2)
C9 0.021(3) 0.011(3) 0.016(3) -0.001(2) -0.003(2) 0.005(2)
C10 0.018(3) 0.012(3) 0.018(3) -0.005(2) -0.004(2) 0.001(2)
C11 0.015(3) 0.012(3) 0.013(3) -0.005(2) 0.007(2) 0.002(2)
C12 0.012(3) 0.016(3) 0.016(3) -0.001(2) 0.004(2) 0.001(2)
C13 0.018(3) 0.022(3) 0.013(3) 0.000(2) 0.002(2) 0.011(2)
C14 0.027(3) 0.016(3) 0.018(3) 0.002(2) 0.002(3) 0.007(3)
C15 0.017(3) 0.016(3) 0.020(3) -0.003(2) 0.007(3) -0.001(2)
C16 0.023(3) 0.008(2) 0.020(3) -0.001(2) 0.006(3) 0.002(2)
C17 0.012(3) 0.023(3) 0.021(3) -0.010(2) 0.005(2) 0.001(2)
C18 0.020(3) 0.018(3) 0.015(3) 0.000(2) 0.007(2) 0.004(2)
C19 0.014(3) 0.017(3) 0.023(3) -0.004(2) 0.003(2) 0.004(2)
C20 0.016(3) 0.020(3) 0.019(3) 0.001(2) -0.002(2) 0.007(2)
Fe1 0.0128(3) 0.0125(3) 0.0131(3) -0.0001(3) 0.0018(3) 0.0009(4)
N1 0.017(2) 0.021(3) 0.010(2) -0.0010(19) -0.0007(19) -0.002(2)
O9 0.0148(18) 0.026(2) 0.020(2) -0.0004(19) -0.0032(16) 0.0076(19)

loop_
_atom_type_symbol
_atom_type_description
_atom_type_scat_dispersion_real
_atom_type_scat_dispersion_imag
_atom_type_scat_source
C C 0.0033 0.0016 'International Tables Vol C Tables 4.2.6.8 and 6.1.1.4'
H H 0.0000 0.0000 'International Tables Vol C Tables 4.2.6.8 and 6.1.1.4'
Fe Fe 0.3463 0.8444 'International Tables Vol C Tables 4.2.6.8 and 6.1.1.4'
N N 0.0061 0.0033 'International Tables Vol C Tables 4.2.6.8 and 6.1.1.4'
O O 0.0106 0.0060 'International Tables Vol C Tables 4.2.6.8 and 6.1.1.4'

loop_
_geom_angle_atom_site_label_1
_geom_angle_atom_site_label_2
_geom_angle_atom_site_label_3
_geom_angle
_geom_angle_site_symmetry_1
_geom_angle_site_symmetry_3
N1 C1 H1A 109.5 . .
N1 C1 H1B 109.5 . .
H1A C1 H1B 109.5 . .
N1 C1 H1C 109.5 . .
H1A C1 H1C 109.5 . .
H1B C1 H1C 109.5 . .
C3 C2 N1 128.5(5) . .
C3 C2 C7 121.8(5) . .
N1 C2 C7 109.7(5) . .
C2 C3 C4 118.3(5) . .
C2 C3 H3 120.9 . .
C4 C3 H3 120.9 . .
C5 C4 C3 120.9(5) . .
C5 C4 H4 119.5 . .
C3 C4 H4 119.5 . .
C4 C5 C6 120.1(5) . .
C4 C5 H5 119.9 . .
C6 C5 H5 119.9 . .
C7 C6 C5 119.8(5) . .
C7 C6 H6 120.1 . .
C5 C6 H6 120.1 . .
C6 C7 C2 118.9(5) . .
C6 C7 C8 134.3(5) . .
C2 C7 C8 106.5(5) . .
C10 C8 C7 135.6(5) . .
C10 C8 C9 118.6(5) . .
C7 C8 C9 105.9(4) . .
O9 C9 N1 124.6(5) . .
O9 C9 C8 128.8(5) . .
N1 C9 C8 106.6(4) . .
C8 C10 C11 128.8(5) . .
C8 C10 H10 115.6 . .
C11 C10 H10 115.6 . .
C12 C11 C10 128.8(5) . .
C12 C11 C15 106.4(5) . .
C10 C11 C15 124.7(5) . .
C12 C11 Fe1 68.6(3) . .
C10 C11 Fe1 124.9(4) . .
C15 C11 Fe1 67.9(3) . .
C11 C12 C13 108.6(5) . .
C11 C12 Fe1 70.9(3) . .
C13 C12 Fe1 69.4(3) . .
C11 C12 H12 125.7 . .
C13 C12 H12 125.7 . .
Fe1 C12 H12 125.6 . .
C14 C13 C12 108.6(5) . .
C14 C13 Fe1 70.2(3) . .
C12 C13 Fe1 69.6(3) . .
C14 C13 H13 125.7 . .
C12 C13 H13 125.7 . .
Fe1 C13 H13 126.1 . .
C13 C14 C15 107.9(5) . .
C13 C14 Fe1 69.3(3) . .
C15 C14 Fe1 69.1(3) . .
C13 C14 H14 126.0 . .
C15 C14 H14 126.0 . .
Fe1 C14 H14 127.1 . .
C14 C15 C11 108.5(5) . .
C14 C15 Fe1 70.2(3) . .
C11 C15 Fe1 70.6(3) . .
C14 C15 H15 125.8 . .
C11 C15 H15 125.8 . .
Fe1 C15 H15 125.0 . .
C17 C16 C20 108.0(5) . .
C17 C16 Fe1 69.7(3) . .
C20 C16 Fe1 70.0(3) . .
C17 C16 H16 126.0 . .
C20 C16 H16 126.0 . .
Fe1 C16 H16 125.8 . .
C16 C17 C18 108.2(5) . .
C16 C17 Fe1 69.7(3) . .
C18 C17 Fe1 69.7(3) . .
C16 C17 H17 125.9 . .
C18 C17 H17 125.9 . .
Fe1 C17 H17 126.3 . .
C19 C18 C17 107.9(5) . .
C19 C18 Fe1 69.8(3) . .
C17 C18 Fe1 69.5(3) . .
C19 C18 H18 126.0 . .
C17 C18 H18 126.0 . .
Fe1 C18 H18 126.2 . .
C18 C19 C20 108.3(5) . .
C18 C19 Fe1 69.6(3) . .
C20 C19 Fe1 69.9(3) . .
C18 C19 H19 125.9 . .
C20 C19 H19 125.9 . .
Fe1 C19 H19 126.2 . .
C19 C20 C16 107.6(5) . .
C19 C20 Fe1 69.5(3) . .
C16 C20 Fe1 69.1(3) . .
C19 C20 H20 126.2 . .
C16 C20 H20 126.2 . .
Fe1 C20 H20 126.8 . .
C15 Fe1 C13 68.5(2) . .
C15 Fe1 C12 68.9(2) . .
C13 Fe1 C12 41.0(2) . .
C15 Fe1 C16 157.9(2) . .
C13 Fe1 C16 123.6(2) . .
C12 Fe1 C16 107.0(2) . .
C15 Fe1 C17 160.5(2) . .
C13 Fe1 C17 106.1(2) . .
C12 Fe1 C17 120.0(2) . .
C16 Fe1 C17 40.6(2) . .
C15 Fe1 C14 40.6(2) . .
C13 Fe1 C14 40.5(2) . .
C12 Fe1 C14 68.7(2) . .
C16 Fe1 C14 160.0(2) . .
C17 Fe1 C14 123.3(2) . .
C15 Fe1 C18 124.4(2) . .
C13 Fe1 C18 119.9(2) . .
C12 Fe1 C18 155.3(2) . .
C16 Fe1 C18 68.5(2) . .
C17 Fe1 C18 40.7(2) . .
C14 Fe1 C18 106.8(2) . .
C15 Fe1 C19 108.5(2) . .
C13 Fe1 C19 155.7(2) . .
C12 Fe1 C19 162.4(2) . .
C16 Fe1 C19 68.5(2) . .
C17 Fe1 C19 68.3(2) . .
C14 Fe1 C19 121.4(2) . .
C18 Fe1 C19 40.6(2) . .
C15 Fe1 C20 122.5(2) . .
C13 Fe1 C20 161.4(2) . .
C12 Fe1 C20 125.0(2) . .
C16 Fe1 C20 40.9(2) . .
C17 Fe1 C20 68.4(2) . .
C14 Fe1 C20 157.3(2) . .
C18 Fe1 C20 68.4(2) . .
C19 Fe1 C20 40.6(2) . .
C15 Fe1 C11 41.6(2) . .
C13 Fe1 C11 68.6(2) . .
C12 Fe1 C11 40.5(2) . .
C16 Fe1 C11 121.3(2) . .
C17 Fe1 C11 155.7(2) . .
C14 Fe1 C11 69.0(2) . .
C18 Fe1 C11 162.6(2) . .
C19 Fe1 C11 126.1(2) . .
C20 Fe1 C11 108.6(2) . .
C9 N1 C2 111.1(4) . .
C9 N1 C1 124.3(5) . .
C2 N1 C1 124.1(5) . .

loop_
_geom_bond_atom_site_label_1
_geom_bond_atom_site_label_2
_geom_bond_distance
_geom_bond_site_symmetry_2
C1 N1 1.443(7) .
C1 H1A 0.9800 .
C1 H1B 0.9800 .
C1 H1C 0.9800 .
C2 C3 1.380(8) .
C2 N1 1.399(7) .
C2 C7 1.416(7) .
C3 C4 1.395(8) .
C3 H3 0.9500 .
C4 C5 1.390(8) .
C4 H4 0.9500 .
C5 C6 1.403(8) .
C5 H5 0.9500 .
C6 C7 1.380(8) .
C6 H6 0.9500 .
C7 C8 1.474(7) .
C8 C10 1.337(8) .
C8 C9 1.499(7) .
C9 O9 1.224(6) .
C9 N1 1.376(7) .
C10 C11 1.450(8) .
C10 H10 0.9500 .
C11 C12 1.423(8) .
C11 C15 1.456(7) .
C11 Fe1 2.069(5) .
C12 C13 1.426(8) .
C12 Fe1 2.039(5) .
C12 H12 0.9500 .
C13 C14 1.414(8) .
C13 Fe1 2.036(5) .
C13 H13 0.9500 .
C14 C15 1.417(8) .
C14 Fe1 2.047(6) .
C14 H14 0.9500 .
C15 Fe1 2.033(6) .
C15 H15 0.9500 .
C16 C17 1.418(8) .
C16 C20 1.432(8) .
C16 Fe1 2.044(5) .
C16 H16 0.9500 .
C17 C18 1.424(8) .
C17 Fe1 2.045(5) .
C17 H17 0.9500 .
C18 C19 1.421(8) .
C18 Fe1 2.048(5) .
C18 H18 0.9500 .
C19 C20 1.425(8) .
C19 Fe1 2.051(5) .
C19 H19 0.9500 .
C20 Fe1 2.056(6) .
C20 H20 0.9500 .
